data_7201774
loop_
_publ_author_name
'Howard, Judith A. K.'
'Sparkes, Hazel A.'

_publ_section_title
;
 Trans-4-(trifluoromethyl) cinnamic acid: Structural characterisation
 and crystallographic investigation into the temperature induced phase
 transition
;
_journal_issue 5
_journal_name_full CrystEngComm
_journal_page_first 502
_journal_paper_doi 10.1039/b715349j
_journal_volume 10
_journal_year 2008
_chemical_formula_moiety 'C10 H7 F3 O2'
_chemical_formula_sum 'C10 H7 F3 O2'
_chemical_formula_weight 216.16
_chemical_name_systematic
;
?
;
_space_group_IT_number 2
_symmetry_cell_setting triclinic
_symmetry_space_group_name_Hall '-P 1'
_symmetry_space_group_name_H-M 'P -1'
_atom_sites_solution_hydrogens geom
_atom_sites_solution_primary direct
_atom_sites_solution_secondary difmap
_audit_creation_method SHELXL-97
_cell_angle_alpha 94.028(12)
_cell_angle_beta 90.878(11)
_cell_angle_gamma 94.675(14)
_cell_formula_units_Z 4
_cell_length_a 7.693(3)
_cell_length_b 7.816(4)
_cell_length_c 15.076(7)
_cell_measurement_reflns_used 3407
_cell_measurement_temperature 145(2)
_cell_measurement_theta_max 30.216
_cell_measurement_theta_min 2.619
_cell_volume 901.0(7)
_computing_cell_refinement 'SAINT version 6.45A (Bruker, 2003)'
_computing_data_collection 'SMART version 5.054 (Bruker, 1999)'
_computing_data_reduction 'SAINT version 6.45A (Bruker, 2003)'
_computing_molecular_graphics 'ORTEP3 for Windows (Farrugia, 1997)'
_computing_publication_material 'WinGX publication routines (Farrugia, 1999)'
_computing_structure_refinement 'SHELXL-97 (Sheldrick, 1997)'
_computing_structure_solution 'SHELXS-97 (Sheldrick, 1997)'
_diffrn_ambient_temperature 145(2)
_diffrn_detector_area_resol_mean 8
_diffrn_measured_fraction_theta_full 0.997
_diffrn_measured_fraction_theta_max 0.908
_diffrn_measurement_device_type 'Bruker SMART 6K CCD Detector'
_diffrn_measurement_method \w
_diffrn_radiation_monochromator graphite
_diffrn_radiation_source 'fine-focus sealed tube'
_diffrn_radiation_type MoK\a
_diffrn_radiation_wavelength 0.71073
_diffrn_reflns_av_R_equivalents 0.0241
_diffrn_reflns_av_sigmaI/netI 0.0327
_diffrn_reflns_limit_h_max 9
_diffrn_reflns_limit_h_min -10
_diffrn_reflns_limit_k_max 10
_diffrn_reflns_limit_k_min -10
_diffrn_reflns_limit_l_max 21
_diffrn_reflns_limit_l_min -21
_diffrn_reflns_number 8879
_diffrn_reflns_theta_full 25.00
_diffrn_reflns_theta_max 30.50
_diffrn_reflns_theta_min 1.35
_exptl_absorpt_coefficient_mu 0.150
_exptl_absorpt_correction_T_max 0.972
_exptl_absorpt_correction_T_min 0.848
_exptl_absorpt_correction_type multi-scan
_exptl_absorpt_process_details 'SADABS, (G. Sheldrick, 1998)'
_exptl_crystal_colour colourless
_exptl_crystal_density_diffrn 1.594
_exptl_crystal_density_method 'not measured'
_exptl_crystal_description plate
_exptl_crystal_F_000 440
_exptl_crystal_size_max 0.52
_exptl_crystal_size_mid 0.20
_exptl_crystal_size_min 0.19
_refine_diff_density_max 0.348
_refine_diff_density_min -0.293
_refine_diff_density_rms 0.060
_refine_ls_extinction_method none
_refine_ls_goodness_of_fit_ref 1.054
_refine_ls_hydrogen_treatment constr
_refine_ls_matrix_type full
_refine_ls_number_parameters 379
_refine_ls_number_reflns 4981
_refine_ls_number_restraints 138
_refine_ls_restrained_S_all 1.113
_refine_ls_R_factor_all 0.0711
_refine_ls_R_factor_gt 0.0473
_refine_ls_shift/su_max 0.000
_refine_ls_shift/su_mean 0.000
_refine_ls_structure_factor_coef Fsqd
_refine_ls_weighting_details 'calc w=1/[\s^2^(Fo^2^)+(0.0891P)^2^+0.0305P] where P=(Fo^2^+2Fc^2^)/3'
_refine_ls_weighting_scheme calc
_refine_ls_wR_factor_gt 0.1325
_refine_ls_wR_factor_ref 0.1512
_reflns_number_gt 3388
_reflns_number_total 4981
_reflns_threshold_expression >2sigma(I)
_cod_data_source_file b715349j.txt
_cod_data_source_block 07has003
_cod_depositor_comments
;
The following automatic conversions were performed:
'_symmetry_cell_setting' value 'Triclinic' changed to 'triclinic'
according to '/home/saulius/struct/CIF-dictionaries/cif_core.dic'
dictionary named 'cif_core.dic' version 2.4.1 from 2010-06-29.

Automatic conversion script
Id: cif_fix_enum 1527 2010-12-29 10:47:43Z saulius 
;
_cod_original_cell_volume 901.1(7)
_cod_database_code 7201774

loop_
_symmetry_equiv_pos_as_xyz
'x, y, z'
'-x, -y, -z'

loop_
_atom_site_label
_atom_site_type_symbol
_atom_site_fract_x
_atom_site_fract_y
_atom_site_fract_z
_atom_site_U_iso_or_equiv
_atom_site_adp_type
_atom_site_occupancy
_atom_site_symmetry_multiplicity
_atom_site_calc_flag
_atom_site_refinement_flags
_atom_site_disorder_assembly
_atom_site_disorder_group
F1A F 0.6800(9) 0.0360(11) 0.2451(5) 0.049(3) Uani 0.39 1 d PU A 1
F2A F 0.6389(11) 0.191(2) 0.3715(14) 0.054(2) Uani 0.39 1 d PU A 1
F3C F 0.442(3) 0.0469(19) 0.3136(19) 0.050(2) Uani 0.30 1 d PU A 3
F4A F 0.8609(7) 0.8385(6) 0.4161(3) 0.0508(14) Uani 0.39 1 d PU B 1
F5A F 0.5904(7) 0.7974(6) 0.4489(3) 0.0591(13) Uani 0.39 1 d PU B 1
F6A F 0.7627(7) 0.9884(7) 0.5242(4) 0.0514(17) Uani 0.39 1 d PU B 1
O1 O 0.08541(15) 0.77401(13) -0.10493(7) 0.0459(3) Uani 1 1 d . . .
O2 O 0.25131(16) 0.94833(13) -0.00833(8) 0.0497(3) Uani 1 1 d . . .
H2 H 0.2134 1.0240 -0.0386 0.060 Uiso 1 1 calc R . .
O3 O 1.14066(16) 0.20445(13) 0.90837(7) 0.0459(3) Uani 1 1 d . . .
O4 O 0.97115(14) 0.03305(13) 0.81162(7) 0.0438(3) Uani 1 1 d . . .
H4 H 1.0010 -0.0428 0.8442 0.053 Uiso 1 1 calc R . .
C1 C 0.1870(2) 0.79632(18) -0.04037(10) 0.0391(3) Uani 1 1 d . . .
C2 C 0.2421(2) 0.64946(18) 0.00601(10) 0.0401(3) Uani 1 1 d . . .
H2A H 0.1984 0.5365 -0.0152 0.048 Uiso 1 1 calc R . .
C3 C 0.35007(19) 0.66801(18) 0.07611(10) 0.0388(3) Uani 1 1 d . . .
H3 H 0.3960 0.7818 0.0943 0.047 Uiso 1 1 calc R . .
C4 C 0.40545(19) 0.52929(17) 0.12837(10) 0.0367(3) Uani 1 1 d . . .
C5 C 0.5181(2) 0.56947(18) 0.20062(12) 0.0441(4) Uani 1 1 d . . .
H5 H 0.5597 0.6861 0.2150 0.053 Uiso 1 1 calc R . .
C6 C 0.5716(2) 0.44238(19) 0.25256(12) 0.0450(4) Uani 1 1 d . . .
H6 H 0.6496 0.4716 0.3017 0.054 Uiso 1 1 calc R . .
C7 C 0.50964(19) 0.27280(18) 0.23176(11) 0.0383(3) Uani 1 1 d . A .
C8 C 0.3969(2) 0.23034(18) 0.15981(11) 0.0415(3) Uani 1 1 d . . .
H8 H 0.3552 0.1136 0.1458 0.050 Uiso 1 1 calc R . .
C9 C 0.3446(2) 0.35707(18) 0.10823(10) 0.0408(3) Uani 1 1 d . . .
H9 H 0.2670 0.3271 0.0589 0.049 Uiso 1 1 calc R . .
C10 C 0.5646(2) 0.13260(19) 0.28599(12) 0.0432(4) Uani 1 1 d . . .
C11 C 1.04367(19) 0.18379(17) 0.84203(10) 0.0365(3) Uani 1 1 d . . .
C12 C 1.0032(2) 0.33065(18) 0.79184(10) 0.0383(3) Uani 1 1 d . . .
H12 H 1.0439 0.4434 0.8147 0.046 Uiso 1 1 calc R . .
C13 C 0.91211(19) 0.31178(17) 0.71595(10) 0.0365(3) Uani 1 1 d . . .
H13 H 0.8674 0.1980 0.6969 0.044 Uiso 1 1 calc R . .
C14 C 0.87303(19) 0.44773(17) 0.65828(10) 0.0360(3) Uani 1 1 d . . .
C15 C 0.7794(2) 0.40315(19) 0.58005(12) 0.0467(4) Uani 1 1 d . . .
H15 H 0.7412 0.2858 0.5653 0.056 Uiso 1 1 calc R . .
C16 C 0.7401(2) 0.5259(2) 0.52257(12) 0.0474(4) Uani 1 1 d . . .
H16 H 0.6753 0.4932 0.4691 0.057 Uiso 1 1 calc R . .
C17 C 0.79631(19) 0.69698(18) 0.54396(10) 0.0384(3) Uani 1 1 d . B .
C18 C 0.8904(2) 0.74423(18) 0.62154(10) 0.0410(3) Uani 1 1 d . . .
H18 H 0.9289 0.8617 0.6358 0.049 Uiso 1 1 calc R . .
C19 C 0.9291(2) 0.62108(18) 0.67886(10) 0.0396(3) Uani 1 1 d . . .
H19 H 0.9939 0.6543 0.7323 0.048 Uiso 1 1 calc R . .
C20 C 0.7529(2) 0.82933(19) 0.48177(11) 0.0427(4) Uani 1 1 d . . .
F6B F 0.6897(7) 0.9627(9) 0.5169(5) 0.0601(13) Uani 0.34 1 d PU B 2
F4B F 0.9012(9) 0.8906(8) 0.4379(5) 0.0606(14) Uani 0.34 1 d PU B 2
F5B F 0.6477(7) 0.7665(6) 0.4102(3) 0.0696(12) Uani 0.34 1 d PU B 2
F6C F 0.5833(10) 0.8485(9) 0.4821(4) 0.0552(14) Uani 0.27 1 d PU B 3
F5C F 0.7940(10) 0.7917(9) 0.4012(5) 0.0634(16) Uani 0.27 1 d PU B 3
F4C F 0.8233(11) 0.9896(12) 0.5077(6) 0.0621(16) Uani 0.27 1 d PU B 3
F2C F 0.6782(13) 0.1796(11) 0.3412(4) 0.0600(14) Uani 0.30 1 d PU A 3
F1B F 0.7141(17) 0.0725(14) 0.2635(8) 0.0546(18) Uani 0.31 1 d PU A 2
F2B F 0.5949(17) 0.195(3) 0.3707(18) 0.059(2) Uani 0.31 1 d PU A 2
F1C F 0.6380(15) 0.0098(17) 0.2234(8) 0.053(2) Uani 0.30 1 d PU A 3
F3B F 0.447(3) 0.007(4) 0.2916(16) 0.054(2) Uani 0.31 1 d PU A 2
F3A F 0.422(4) 0.013(3) 0.3054(12) 0.0467(18) Uani 0.39 1 d PU A 1

loop_
_atom_site_aniso_label
_atom_site_aniso_U_11
_atom_site_aniso_U_22
_atom_site_aniso_U_33
_atom_site_aniso_U_23
_atom_site_aniso_U_13
_atom_site_aniso_U_12
F1A 0.048(6) 0.038(5) 0.065(6) 0.013(4) 0.013(4) 0.018(4)
F2A 0.068(6) 0.036(2) 0.057(3) 0.009(2) -0.022(5) 0.006(4)
F3C 0.050(5) 0.033(5) 0.069(5) 0.025(5) 0.004(3) 0.000(4)
F4A 0.059(3) 0.046(3) 0.052(3) 0.016(2) 0.019(3) 0.014(2)
F5A 0.047(2) 0.051(3) 0.081(4) 0.028(3) -0.013(2) 0.003(2)
F6A 0.081(5) 0.0257(18) 0.0494(19) 0.0015(15) -0.001(3) 0.018(3)
O1 0.0666(7) 0.0298(5) 0.0417(6) 0.0067(4) 0.0026(5) 0.0030(5)
O2 0.0755(8) 0.0263(5) 0.0474(6) 0.0058(4) -0.0042(6) 0.0037(5)
O3 0.0693(7) 0.0297(5) 0.0395(6) 0.0054(4) 0.0013(5) 0.0059(5)
O4 0.0562(7) 0.0258(5) 0.0502(6) 0.0079(4) 0.0044(5) 0.0024(4)
C1 0.0535(9) 0.0275(7) 0.0373(7) 0.0057(5) 0.0129(7) 0.0037(6)
C2 0.0539(9) 0.0265(6) 0.0409(8) 0.0065(5) 0.0119(7) 0.0051(6)
C3 0.0480(8) 0.0238(6) 0.0459(8) 0.0061(5) 0.0116(6) 0.0054(6)
C4 0.0406(7) 0.0252(6) 0.0457(8) 0.0062(5) 0.0106(6) 0.0049(5)
C5 0.0441(8) 0.0235(6) 0.0646(10) 0.0060(6) -0.0003(7) 0.0007(6)
C6 0.0439(8) 0.0286(7) 0.0628(10) 0.0061(7) -0.0053(7) 0.0033(6)
C7 0.0380(7) 0.0262(6) 0.0519(8) 0.0079(6) 0.0084(6) 0.0053(5)
C8 0.0512(9) 0.0239(6) 0.0492(8) 0.0041(6) 0.0059(7) 0.0001(6)
C9 0.0536(9) 0.0270(7) 0.0419(8) 0.0049(6) 0.0040(7) 0.0012(6)
C10 0.0406(8) 0.0292(7) 0.0610(10) 0.0098(7) 0.0042(7) 0.0042(6)
C11 0.0459(8) 0.0267(6) 0.0376(7) 0.0045(5) 0.0118(6) 0.0042(6)
C12 0.0495(8) 0.0256(6) 0.0408(7) 0.0051(5) 0.0102(6) 0.0056(6)
C13 0.0423(8) 0.0235(6) 0.0444(8) 0.0048(5) 0.0077(6) 0.0048(5)
C14 0.0395(7) 0.0253(6) 0.0441(7) 0.0042(5) 0.0063(6) 0.0051(5)
C15 0.0533(9) 0.0246(7) 0.0616(10) 0.0031(6) -0.0108(8) 0.0018(6)
C16 0.0551(9) 0.0309(7) 0.0557(9) 0.0037(7) -0.0140(7) 0.0032(7)
C17 0.0416(8) 0.0274(6) 0.0474(8) 0.0063(6) 0.0043(6) 0.0069(6)
C18 0.0523(9) 0.0241(6) 0.0466(8) 0.0031(6) 0.0045(7) 0.0029(6)
C19 0.0532(9) 0.0270(7) 0.0386(7) 0.0014(5) 0.0018(6) 0.0043(6)
C20 0.0491(9) 0.0303(7) 0.0494(9) 0.0054(6) 0.0003(7) 0.0062(6)
F6B 0.073(3) 0.044(3) 0.070(2) 0.018(2) 0.018(3) 0.028(2)
F4B 0.063(3) 0.059(3) 0.063(3) 0.030(2) 0.006(2) 0.000(2)
F5B 0.080(3) 0.049(2) 0.080(3) 0.024(2) -0.030(2) -0.006(2)
F6C 0.049(2) 0.057(3) 0.064(3) 0.015(2) 0.000(2) 0.023(2)
F5C 0.082(4) 0.057(3) 0.057(3) 0.024(2) 0.024(3) 0.026(3)
F4C 0.071(4) 0.040(2) 0.077(3) 0.022(2) -0.004(3) 0.005(3)
F2C 0.073(4) 0.039(2) 0.069(3) 0.007(3) -0.026(3) 0.007(2)
F1B 0.054(4) 0.046(4) 0.067(4) 0.012(3) 0.004(3) 0.019(3)
F2B 0.075(6) 0.041(2) 0.061(3) 0.009(2) -0.018(5) 0.006(4)
F1C 0.060(5) 0.037(3) 0.064(4) 0.009(3) 0.006(3) 0.019(3)
F3B 0.055(6) 0.033(4) 0.073(7) 0.022(5) -0.002(4) -0.010(5)
F3A 0.043(4) 0.031(4) 0.067(5) 0.020(5) 0.006(2) -0.008(3)

loop_
_atom_type_symbol
_atom_type_description
_atom_type_scat_dispersion_real
_atom_type_scat_dispersion_imag
_atom_type_scat_source
C C 0.0033 0.0016 'International Tables Vol C Tables 4.2.6.8 and 6.1.1.4'
H H 0.0000 0.0000 'International Tables Vol C Tables 4.2.6.8 and 6.1.1.4'
O O 0.0106 0.0060 'International Tables Vol C Tables 4.2.6.8 and 6.1.1.4'
F F 0.0171 0.0103 'International Tables Vol C Tables 4.2.6.8 and 6.1.1.4'

loop_
_geom_angle_atom_site_label_1
_geom_angle_atom_site_label_2
_geom_angle_atom_site_label_3
_geom_angle
_geom_angle_site_symmetry_1
_geom_angle_site_symmetry_3
_geom_angle_publ_flag
C1 O2 H2 109.5 . . ?
C11 O4 H4 109.5 . . ?
O1 C1 O2 123.17(13) . . ?
O1 C1 C2 120.97(14) . . ?
O2 C1 C2 115.87(14) . . ?
C3 C2 C1 122.84(14) . . ?
C3 C2 H2A 118.6 . . ?
C1 C2 H2A 118.6 . . ?
C2 C3 C4 126.24(14) . . ?
C2 C3 H3 116.9 . . ?
C4 C3 H3 116.9 . . ?
C5 C4 C9 118.72(13) . . ?
C5 C4 C3 119.45(13) . . ?
C9 C4 C3 121.82(15) . . ?
C4 C5 C6 121.25(14) . . ?
C4 C5 H5 119.4 . . ?
C6 C5 H5 119.4 . . ?
C7 C6 C5 119.21(15) . . ?
C7 C6 H6 120.4 . . ?
C5 C6 H6 120.4 . . ?
C8 C7 C6 120.31(14) . . ?
C8 C7 C10 118.98(13) . . ?
C6 C7 C10 120.70(15) . . ?
C9 C8 C7 120.25(13) . . ?
C9 C8 H8 119.9 . . ?
C7 C8 H8 119.9 . . ?
C8 C9 C4 120.26(15) . . ?
C8 C9 H9 119.9 . . ?
C4 C9 H9 119.9 . . ?
F3C C10 F2C 114.8(12) . . ?
F3B C10 F1B 109.8(11) . . ?
F3B C10 F2B 104.2(14) . . ?
F1B C10 F2B 103.0(8) . . ?
F1A C10 F3A 104.6(8) . . ?
F1A C10 F2A 106.9(6) . . ?
F3A C10 F2A 104.1(10) . . ?
F3C C10 F1C 101.8(13) . . ?
F2C C10 F1C 106.8(5) . . ?
F3C C10 C7 112.4(10) . . ?
F2C C10 C7 114.0(4) . . ?
F3B C10 C7 114.3(11) . . ?
F1B C10 C7 115.0(6) . . ?
F1A C10 C7 113.3(4) . . ?
F2B C10 C7 109.5(9) . . ?
F3A C10 C7 112.7(9) . . ?
F2A C10 C7 114.4(6) . . ?
F1C C10 C7 105.6(5) . . ?
O3 C11 O4 123.20(13) . . ?
O3 C11 C12 120.84(13) . . ?
O4 C11 C12 115.97(14) . . ?
C13 C12 C11 122.52(14) . . ?
C13 C12 H12 118.7 . . ?
C11 C12 H12 118.7 . . ?
C12 C13 C14 126.94(13) . . ?
C12 C13 H13 116.5 . . ?
C14 C13 H13 116.5 . . ?
C15 C14 C19 118.62(13) . . ?
C15 C14 C13 118.87(13) . . ?
C19 C14 C13 122.50(14) . . ?
C14 C15 C16 121.40(14) . . ?
C14 C15 H15 119.3 . . ?
C16 C15 H15 119.3 . . ?
C17 C16 C15 119.29(15) . . ?
C17 C16 H16 120.4 . . ?
C15 C16 H16 120.4 . . ?
C18 C17 C16 120.28(14) . . ?
C18 C17 C20 120.63(13) . . ?
C16 C17 C20 119.08(14) . . ?
C17 C18 C19 120.23(14) . . ?
C17 C18 H18 119.9 . . ?
C19 C18 H18 119.9 . . ?
C18 C19 C14 120.19(14) . . ?
C18 C19 H19 119.9 . . ?
C14 C19 H19 119.9 . . ?
F5C C20 F6C 107.4(5) . . ?
F4A C20 F5A 109.1(3) . . ?
F5C C20 F4C 109.2(5) . . ?
F6C C20 F4C 102.5(5) . . ?
F4A C20 F6A 106.1(3) . . ?
F5A C20 F6A 106.9(3) . . ?
F6B C20 F5B 108.1(4) . . ?
F6B C20 F4B 105.3(4) . . ?
F5B C20 F4B 100.3(4) . . ?
F6B C20 C17 116.1(4) . . ?
F5C C20 C17 113.4(4) . . ?
F4A C20 C17 112.3(2) . . ?
F6C C20 C17 110.4(3) . . ?
F5A C20 C17 111.1(2) . . ?
F4C C20 C17 113.3(4) . . ?
F6A C20 C17 111.1(3) . . ?
F5B C20 C17 114.6(2) . . ?
F4B C20 C17 110.9(3) . . ?

loop_
_geom_bond_atom_site_label_1
_geom_bond_atom_site_label_2
_geom_bond_distance
_geom_bond_site_symmetry_2
_geom_bond_publ_flag
F1A C10 1.341(8) . ?
F2A C10 1.432(19) . ?
F3C C10 1.21(3) . ?
F4A C20 1.305(5) . ?
F5A C20 1.335(5) . ?
F6A C20 1.353(6) . ?
O1 C1 1.233(2) . ?
O2 C1 1.3060(18) . ?
O2 H2 0.8400 . ?
O3 C11 1.2319(19) . ?
O4 C11 1.3110(18) . ?
O4 H4 0.8400 . ?
C1 C2 1.473(2) . ?
C2 C3 1.326(2) . ?
C2 H2A 0.9500 . ?
C3 C4 1.471(2) . ?
C3 H3 0.9500 . ?
C4 C5 1.384(2) . ?
C4 C9 1.400(2) . ?
C5 C6 1.391(2) . ?
C5 H5 0.9500 . ?
C6 C7 1.384(2) . ?
C6 H6 0.9500 . ?
C7 C8 1.383(2) . ?
C7 C10 1.496(2) . ?
C8 C9 1.382(2) . ?
C8 H8 0.9500 . ?
C9 H9 0.9500 . ?
C10 F2C 1.214(10) . ?
C10 F3B 1.29(3) . ?
C10 F1B 1.317(14) . ?
C10 F2B 1.35(3) . ?
C10 F3A 1.43(3) . ?
C10 F1C 1.452(13) . ?
C11 C12 1.470(2) . ?
C12 C13 1.325(2) . ?
C12 H12 0.9500 . ?
C13 C14 1.466(2) . ?
C13 H13 0.9500 . ?
C14 C15 1.381(2) . ?
C14 C19 1.400(2) . ?
C15 C16 1.385(2) . ?
C15 H15 0.9500 . ?
C16 C17 1.385(2) . ?
C16 H16 0.9500 . ?
C17 C18 1.378(2) . ?
C17 C20 1.498(2) . ?
C18 C19 1.385(2) . ?
C18 H18 0.9500 . ?
C19 H19 0.9500 . ?
C20 F6B 1.272(7) . ?
C20 F5C 1.280(8) . ?
C20 F6C 1.326(8) . ?
C20 F4C 1.353(10) . ?
C20 F5B 1.377(5) . ?
C20 F4B 1.395(7) . ?

loop_
_geom_hbond_atom_site_label_D
_geom_hbond_atom_site_label_H
_geom_hbond_atom_site_label_A
_geom_hbond_distance_DH
_geom_hbond_distance_HA
_geom_hbond_distance_DA
_geom_hbond_angle_DHA
_geom_hbond_site_symmetry_A
O2 H2 O3 0.84 1.79 2.6280(17) 172.7 1_464
O4 H4 O1 0.84 1.83 2.6586(17) 168.5 1_646
